data_2017991
loop_
_publ_author_name
'Linden, Anthony'
'\,Safak, Cihat'
'\,Sim\,sek, Rahime'
'G\"und\"uz, Miyase G.'

_publ_section_title
;
 Two 1,4-dihydropyridine derivatives with potential calcium-channel
 antagonist activity
;
_journal_coeditor_code SK3400
_journal_issue 2
_journal_name_full 'Acta Crystallographica Section C'
_journal_page_first o80
_journal_page_last o84
_journal_paper_doi 10.1107/S0108270111003362
_journal_volume 67
_journal_year 2011
_chemical_formula_iupac 'C23 H19 Cl F N O3'
_chemical_formula_moiety 'C23 H19 Cl F N O3'
_chemical_formula_sum 'C23 H19 Cl F N O3'
_chemical_formula_weight 411.86
_chemical_melting_point 445
_chemical_name_systematic
;
benzyl 4-(3-chloro-2-fluorophenyl)-2-methyl-5-oxo-4,5,6,7-tetrahydro-
1<i>H</i>-cyclopenta[<i>b</i>]pyridine-3-carboxylate
;
_space_group_IT_number 14
_symmetry_cell_setting monoclinic
_symmetry_space_group_name_Hall '-P 2ybc'
_symmetry_space_group_name_H-M 'P 1 21/c 1'
_atom_sites_solution_hydrogens difmap
_atom_sites_solution_primary direct
_atom_sites_solution_secondary difmap
_audit_creation_method SHELXL97
_cell_angle_alpha 90.00
_cell_angle_beta 104.2378(13)
_cell_angle_gamma 90.00
_cell_formula_units_Z 4
_cell_length_a 10.7944(2)
_cell_length_b 13.5205(3)
_cell_length_c 14.0573(3)
_cell_measurement_reflns_used 26458
_cell_measurement_temperature 160.0(10)
_cell_measurement_theta_max 27.5
_cell_measurement_theta_min 2.0
_cell_volume 1988.58(7)
_computing_cell_refinement 'DENZO-SMN (Otwinowski & Minor, 1997)'
_computing_data_collection 'COLLECT (Nonius, 2000)'
_computing_data_reduction
;
DENZO-SMN and SCALEPACK (Otwinowski & Minor, 1997)
;
_computing_molecular_graphics 'ORTEPII (Johnson, 1976)'
_computing_publication_material
;
SHELXL97 (Sheldrick, 2008) and PLATON (Spek, 2009)
;
_computing_structure_refinement 'SHELXL97 (Sheldrick, 2008)'
_computing_structure_solution 'SIR92 (Altomare <i>et al.</i>, 1994)'
_diffrn_ambient_temperature 160.0(10)
_diffrn_detector_area_resol_mean 9
_diffrn_measured_fraction_theta_full 0.999
_diffrn_measured_fraction_theta_max 0.999
_diffrn_measurement_device_type 'Nonius KappaCCD area-detector'
_diffrn_measurement_method '\f and \w scans with \k offsets'
_diffrn_radiation_monochromator 'horizontally mounted graphite crystal'
_diffrn_radiation_source 'Nonius FR590 sealed tube generator'
_diffrn_radiation_type 'Mo K\a'
_diffrn_radiation_wavelength 0.71073
_diffrn_reflns_av_R_equivalents 0.0761
_diffrn_reflns_av_sigmaI/netI 0.0345
_diffrn_reflns_limit_h_max 13
_diffrn_reflns_limit_h_min -13
_diffrn_reflns_limit_k_max 17
_diffrn_reflns_limit_k_min -17
_diffrn_reflns_limit_l_max 18
_diffrn_reflns_limit_l_min -18
_diffrn_reflns_number 49390
_diffrn_reflns_theta_full 27.45
_diffrn_reflns_theta_max 27.45
_diffrn_reflns_theta_min 2.12
_diffrn_standards_decay_% 0
_diffrn_standards_number 0
_exptl_absorpt_coefficient_mu 0.226
_exptl_absorpt_correction_T_max 0.974
_exptl_absorpt_correction_T_min 0.914
_exptl_absorpt_correction_type multi-scan
_exptl_absorpt_process_details '(Blessing, 1995)'
_exptl_crystal_colour colourless
_exptl_crystal_density_diffrn 1.376
_exptl_crystal_density_method 'not measured'
_exptl_crystal_description prism
_exptl_crystal_F_000 856
_exptl_crystal_size_max 0.30
_exptl_crystal_size_mid 0.28
_exptl_crystal_size_min 0.15
_refine_diff_density_max 0.311
_refine_diff_density_min -0.221
_refine_ls_extinction_coef 0.0042(10)
_refine_ls_extinction_expression Fc^*^=kFc[1+0.001xFc^2^\l^3^/sin(2\q)]^-1/4^
_refine_ls_extinction_method 'SHELXL97 (Sheldrick, 2008)'
_refine_ls_goodness_of_fit_ref 1.026
_refine_ls_hydrogen_treatment mixed
_refine_ls_matrix_type full
_refine_ls_number_parameters 268
_refine_ls_number_reflns 4536
_refine_ls_number_restraints 0
_refine_ls_restrained_S_all 1.026
_refine_ls_R_factor_all 0.0781
_refine_ls_R_factor_gt 0.0475
_refine_ls_shift/su_max 0.001
_refine_ls_shift/su_mean 0.000
_refine_ls_structure_factor_coef Fsqd
_refine_ls_weighting_details 'w = 1/[\s^2^(Fo^2^)+(0.0634P)^2^+0.6774P] where P=(Fo^2^+2Fc^2^)/3'
_refine_ls_weighting_scheme calc
_refine_ls_wR_factor_gt 0.1139
_refine_ls_wR_factor_ref 0.1299
_reflns_number_gt 3193
_reflns_number_total 4536
_reflns_threshold_expression I>2\s(I)
_cod_data_source_file sk3400.cif
_cod_data_source_block I
_cod_original_sg_symbol_H-M 'P 21/c'
_cod_database_code 2017991
_cod_database_fobs_code 2017991

loop_
_symmetry_equiv_pos_as_xyz
'x, y, z'
'-x, y+1/2, -z+1/2'
'-x, -y, -z'
'x, -y-1/2, z-1/2'

loop_
_atom_site_type_symbol
_atom_site_label
_atom_site_fract_x
_atom_site_fract_y
_atom_site_fract_z
_atom_site_U_iso_or_equiv
_atom_site_adp_type
_atom_site_calc_flag
_atom_site_refinement_flags
_atom_site_occupancy
_atom_site_disorder_assembly
_atom_site_disorder_group
Cl Cl1 0.13943(6) 0.58321(4) 0.49870(4) 0.05350(19) Uani d . 1 . .
F F1 0.34970(10) 0.72106(8) 0.51936(9) 0.0432(3) Uani d . 1 . .
O O1 0.25302(15) 1.07173(10) 0.34374(10) 0.0483(4) Uani d . 1 . .
O O2 0.30575(12) 0.91264(9) 0.37844(9) 0.0364(3) Uani d . 1 . .
O O5 0.48877(15) 0.79354(10) 0.74898(11) 0.0526(4) Uani d . 1 . .
N N1 0.40554(15) 1.12420(11) 0.65258(12) 0.0355(4) Uani d . 1 . .
H H1 0.427(2) 1.1843(17) 0.6750(16) 0.046(6) Uiso d . 1 . .
C C2 0.36240(16) 1.11210(13) 0.55130(14) 0.0333(4) Uani d . 1 . .
C C3 0.34395(16) 1.02069(13) 0.51113(13) 0.0313(4) Uani d . 1 . .
C C4 0.36952(17) 0.92512(12) 0.57140(13) 0.0310(4) Uani d . 1 . .
H H4 0.4333 0.8847 0.5475 0.037 Uiso calc R 1 . .
C C4a 0.42513(17) 0.95092(13) 0.67732(14) 0.0341(4) Uani d . 1 . .
C C5 0.47776(19) 0.88383(14) 0.75576(15) 0.0416(5) Uani d . 1 . .
C C6 0.5208(2) 0.94317(15) 0.85048(16) 0.0525(6) Uani d . 1 . .
H H61 0.6136 0.9346 0.8790 0.063 Uiso calc R 1 . .
H H62 0.4741 0.9217 0.8993 0.063 Uiso calc R 1 . .
C C7 0.4898(2) 1.05155(14) 0.82098(14) 0.0409(5) Uani d . 1 . .
H H71 0.4255 1.0788 0.8533 0.049 Uiso calc R 1 . .
H H72 0.5676 1.0932 0.8378 0.049 Uiso calc R 1 . .
C C7a 0.43754(17) 1.04472(13) 0.71201(14) 0.0342(4) Uani d . 1 . .
C C8 0.3425(2) 1.20956(14) 0.49851(16) 0.0426(5) Uani d . 1 . .
H H81 0.4187 1.2509 0.5212 0.064 Uiso calc R 1 . .
H H82 0.2683 1.2431 0.5122 0.064 Uiso calc R 1 . .
H H83 0.3277 1.1983 0.4277 0.064 Uiso calc R 1 . .
C C9 0.29654(17) 1.00822(13) 0.40370(14) 0.0348(4) Uani d . 1 . .
C C10 0.24343(19) 0.88596(15) 0.27759(14) 0.0406(5) Uani d . 1 . .
H H101 0.2877 0.8284 0.2574 0.049 Uiso calc R 1 . .
H H102 0.2496 0.9419 0.2336 0.049 Uiso calc R 1 . .
C C11 0.10567(19) 0.86079(14) 0.26772(13) 0.0384(4) Uani d . 1 . .
C C12 0.0718(2) 0.76639(15) 0.29089(14) 0.0441(5) Uani d . 1 . .
H H12 0.1365 0.7184 0.3141 0.053 Uiso calc R 1 . .
C C13 -0.0555(2) 0.74141(17) 0.28042(16) 0.0515(6) Uani d . 1 . .
H H13 -0.0776 0.6766 0.2967 0.062 Uiso calc R 1 . .
C C14 -0.1500(2) 0.81036(18) 0.24649(16) 0.0528(6) Uani d . 1 . .
H H14 -0.2372 0.7930 0.2387 0.063 Uiso calc R 1 . .
C C15 -0.1177(2) 0.90494(17) 0.22371(18) 0.0562(6) Uani d . 1 . .
H H15 -0.1827 0.9527 0.2008 0.067 Uiso calc R 1 . .
C C16 0.0097(2) 0.93017(16) 0.23432(16) 0.0475(5) Uani d . 1 . .
H H16 0.0314 0.9952 0.2187 0.057 Uiso calc R 1 . .
C C17 0.24775(16) 0.86400(13) 0.56100(12) 0.0311(4) Uani d . 1 . .
C C18 0.24460(17) 0.76446(13) 0.53751(13) 0.0326(4) Uani d . 1 . .
C C19 0.13622(19) 0.70753(13) 0.52915(14) 0.0382(4) Uani d . 1 . .
C C20 0.02633(19) 0.75014(15) 0.54348(14) 0.0423(5) Uani d . 1 . .
H H20 -0.0486 0.7115 0.5378 0.051 Uiso calc R 1 . .
C C21 0.02598(19) 0.84956(15) 0.56617(15) 0.0427(5) Uani d . 1 . .
H H21 -0.0496 0.8795 0.5758 0.051 Uiso calc R 1 . .
C C22 0.13594(18) 0.90603(14) 0.57493(14) 0.0363(4) Uani d . 1 . .
H H22 0.1346 0.9743 0.5907 0.044 Uiso calc R 1 . .

loop_
_atom_site_aniso_label
_atom_site_aniso_U_11
_atom_site_aniso_U_22
_atom_site_aniso_U_33
_atom_site_aniso_U_12
_atom_site_aniso_U_13
_atom_site_aniso_U_23
Cl1 0.0690(4) 0.0309(3) 0.0554(3) -0.0167(2) 0.0053(3) -0.0035(2)
F1 0.0425(6) 0.0285(6) 0.0575(7) 0.0007(5) 0.0105(5) -0.0041(5)
O1 0.0616(10) 0.0357(7) 0.0406(8) 0.0041(7) -0.0010(7) 0.0060(6)
O2 0.0396(7) 0.0310(7) 0.0355(7) -0.0004(5) 0.0034(6) -0.0024(5)
O5 0.0662(10) 0.0274(7) 0.0513(9) -0.0003(6) -0.0102(7) 0.0065(6)
N1 0.0384(9) 0.0227(8) 0.0416(9) -0.0003(6) 0.0024(7) -0.0018(6)
C2 0.0273(9) 0.0275(9) 0.0428(11) 0.0000(7) 0.0043(7) 0.0017(8)
C3 0.0267(9) 0.0270(9) 0.0382(10) -0.0009(7) 0.0041(7) 0.0034(7)
C4 0.0300(9) 0.0252(9) 0.0358(9) -0.0004(7) 0.0042(7) 0.0004(7)
C4a 0.0318(9) 0.0272(9) 0.0390(10) -0.0014(7) 0.0003(8) 0.0019(7)
C5 0.0437(11) 0.0307(10) 0.0432(11) -0.0042(8) -0.0029(9) 0.0033(8)
C6 0.0653(15) 0.0381(11) 0.0423(12) -0.0047(10) -0.0089(10) 0.0017(9)
C7 0.0429(11) 0.0351(10) 0.0389(11) -0.0044(8) -0.0009(9) -0.0031(8)
C7a 0.0298(9) 0.0288(9) 0.0409(10) -0.0021(7) 0.0029(8) 0.0000(8)
C8 0.0443(11) 0.0276(10) 0.0516(12) 0.0000(8) 0.0036(9) 0.0039(8)
C9 0.0320(9) 0.0287(9) 0.0424(11) -0.0017(7) 0.0065(8) 0.0004(8)
C10 0.0464(11) 0.0407(10) 0.0337(10) 0.0000(9) 0.0081(8) -0.0047(8)
C11 0.0466(11) 0.0371(10) 0.0295(9) -0.0016(8) 0.0056(8) -0.0061(8)
C12 0.0543(13) 0.0406(11) 0.0340(10) -0.0030(9) 0.0043(9) -0.0025(8)
C13 0.0647(15) 0.0477(12) 0.0407(12) -0.0153(11) 0.0106(10) -0.0048(10)
C14 0.0484(13) 0.0635(15) 0.0470(12) -0.0120(11) 0.0125(10) -0.0173(11)
C15 0.0459(13) 0.0533(14) 0.0644(15) 0.0040(10) 0.0041(11) -0.0130(11)
C16 0.0494(13) 0.0380(11) 0.0511(13) -0.0012(9) 0.0049(10) -0.0048(9)
C17 0.0324(9) 0.0288(9) 0.0290(9) -0.0022(7) 0.0017(7) 0.0012(7)
C18 0.0347(10) 0.0290(9) 0.0316(9) -0.0007(7) 0.0035(7) 0.0008(7)
C19 0.0476(11) 0.0312(10) 0.0319(10) -0.0106(8) 0.0022(8) 0.0023(8)
C20 0.0392(11) 0.0462(11) 0.0394(11) -0.0126(9) 0.0054(8) 0.0069(9)
C21 0.0365(10) 0.0486(12) 0.0441(11) -0.0007(9) 0.0120(9) 0.0068(9)
C22 0.0377(10) 0.0324(10) 0.0384(10) -0.0009(8) 0.0089(8) 0.0020(8)

loop_
_atom_type_symbol
_atom_type_description
_atom_type_scat_dispersion_real
_atom_type_scat_dispersion_imag
_atom_type_scat_source
C C 0.0033 0.0016
; International Tables for Crystallography (1992).
Vol. C, Tables 4.2.6.8 and 6.1.1.4
;
H H 0.0000 0.0000
; International Tables for Crystallography (1992).
Vol. C, Tables 4.2.6.8 and 6.1.1.4
;
Cl Cl 0.1484 0.1585
; International Tables for Crystallography (1992).
Vol. C, Tables 4.2.6.8 and 6.1.1.4
;
F F 0.0171 0.0103
; International Tables for Crystallography (1992).
Vol. C, Tables 4.2.6.8 and 6.1.1.4
;
N N 0.0061 0.0033
; International Tables for Crystallography (1992).
Vol. C, Tables 4.2.6.8 and 6.1.1.4
;
O O 0.0106 0.0060
; International Tables for Crystallography (1992).
Vol. C, Tables 4.2.6.8 and 6.1.1.4
;

loop_
_geom_angle_atom_site_label_1
_geom_angle_atom_site_label_2
_geom_angle_atom_site_label_3
_geom_angle_site_symmetry_1
_geom_angle_site_symmetry_3
_geom_angle
_geom_angle_publ_flag
C9 O2 C10 . . 116.52(14) ?
C2 N1 C7a . . 120.52(16) yes
C7a N1 H1 . . 120.4(14) ?
C2 N1 H1 . . 117.8(14) ?
N1 C2 C3 . . 120.74(17) yes
N1 C2 C8 . . 111.90(16) yes
C3 C2 C8 . . 127.37(17) yes
C2 C3 C4 . . 123.47(17) yes
C2 C3 C9 . . 120.55(16) yes
C9 C3 C4 . . 115.98(15) ?
C4a C4 C17 . . 110.16(15) ?
C3 C4 C4a . . 109.00(14) yes
C17 C4 C3 . . 111.67(14) ?
C4a C4 H4 . . 108.6 ?
C17 C4 H4 . . 108.6 ?
C3 C4 H4 . . 108.6 ?
C7a C4a C5 . . 109.30(17) ?
C4 C4a C7a . . 123.67(16) yes
C5 C4a C4 . . 126.98(16) ?
O5 C5 C4a . . 126.52(19) ?
O5 C5 C6 . . 125.01(18) ?
C4a C5 C6 . . 108.46(16) ?
C5 C6 C7 . . 105.45(16) ?
C5 C6 H61 . . 110.7 ?
C7 C6 H61 . . 110.7 ?
C5 C6 H62 . . 110.7 ?
C7 C6 H62 . . 110.7 ?
H61 C6 H62 . . 108.8 ?
C7a C7 C6 . . 102.66(16) ?
C7a C7 H71 . . 111.2 ?
C6 C7 H71 . . 111.2 ?
C7a C7 H72 . . 111.2 ?
C6 C7 H72 . . 111.2 ?
H71 C7 H72 . . 109.1 ?
N1 C7a C4a . . 122.29(17) yes
N1 C7a C7 . . 123.83(16) ?
C4a C7a C7 . . 113.88(16) ?
C2 C8 H81 . . 109.5 ?
C2 C8 H82 . . 109.5 ?
H81 C8 H82 . . 109.5 ?
C2 C8 H83 . . 109.5 ?
H81 C8 H83 . . 109.5 ?
H82 C8 H83 . . 109.5 ?
O1 C9 O2 . . 122.37(17) yes
O1 C9 C3 . . 127.26(17) yes
O2 C9 C3 . . 110.36(15) yes
O2 C10 C11 . . 110.88(15) ?
O2 C10 H101 . . 109.5 ?
C11 C10 H101 . . 109.5 ?
O2 C10 H102 . . 109.5 ?
C11 C10 H102 . . 109.5 ?
H101 C10 H102 . . 108.1 ?
C12 C11 C16 . . 118.8(2) ?
C12 C11 C10 . . 119.97(18) ?
C16 C11 C10 . . 121.20(18) ?
C13 C12 C11 . . 120.7(2) ?
C13 C12 H12 . . 119.7 ?
C11 C12 H12 . . 119.7 ?
C14 C13 C12 . . 120.1(2) ?
C14 C13 H13 . . 119.9 ?
C12 C13 H13 . . 119.9 ?
C13 C14 C15 . . 119.9(2) ?
C13 C14 H14 . . 120.0 ?
C15 C14 H14 . . 120.0 ?
C14 C15 C16 . . 120.1(2) ?
C14 C15 H15 . . 120.0 ?
C16 C15 H15 . . 120.0 ?
C15 C16 C11 . . 120.4(2) ?
C15 C16 H16 . . 119.8 ?
C11 C16 H16 . . 119.8 ?
C18 C17 C22 . . 117.36(16) ?
C18 C17 C4 . . 121.23(16) ?
C22 C17 C4 . . 121.41(16) ?
F1 C18 C19 . . 118.24(16) ?
F1 C18 C17 . . 119.54(16) ?
C19 C18 C17 . . 122.20(18) ?
C20 C19 C18 . . 119.77(18) ?
C20 C19 Cl1 . . 120.72(15) ?
C18 C19 Cl1 . . 119.50(16) ?
C19 C20 C21 . . 119.47(18) ?
C19 C20 H20 . . 120.3 ?
C21 C20 H20 . . 120.3 ?
C20 C21 C22 . . 120.25(19) ?
C20 C21 H21 . . 119.9 ?
C22 C21 H21 . . 119.9 ?
C17 C22 C21 . . 120.96(18) ?
C17 C22 H22 . . 119.5 ?
C21 C22 H22 . . 119.5 ?

loop_
_geom_bond_atom_site_label_1
_geom_bond_atom_site_label_2
_geom_bond_site_symmetry_2
_geom_bond_distance
_geom_bond_publ_flag
Cl1 C19 . 1.7371(19) ?
F1 C18 . 1.356(2) ?
O1 C9 . 1.214(2) yes
O2 C9 . 1.350(2) yes
O2 C10 . 1.457(2) ?
O5 C5 . 1.233(2) ?
N1 C7a . 1.353(2) yes
N1 C2 . 1.395(2) yes
N1 H1 . 0.88(2) ?
C2 C3 . 1.353(2) yes
C2 C8 . 1.502(2) ?
C3 C9 . 1.480(3) yes
C3 C4 . 1.533(2) yes
C4 C4a . 1.503(3) yes
C4 C17 . 1.529(2) ?
C4 H4 . 1.0000 ?
C4a C7a . 1.354(2) yes
C4a C5 . 1.433(3) ?
C5 C6 . 1.526(3) ?
C6 C7 . 1.537(3) ?
C6 H61 . 0.9900 ?
C6 H62 . 0.9900 ?
C7 C7a . 1.499(3) ?
C7 H71 . 0.9900 ?
C7 H72 . 0.9900 ?
C8 H81 . 0.9800 ?
C8 H82 . 0.9800 ?
C8 H83 . 0.9800 ?
C10 C11 . 1.498(3) ?
C10 H101 . 0.9900 ?
C10 H102 . 0.9900 ?
C11 C12 . 1.388(3) ?
C11 C16 . 1.391(3) ?
C12 C13 . 1.388(3) ?
C12 H12 . 0.9500 ?
C13 C14 . 1.377(3) ?
C13 H13 . 0.9500 ?
C14 C15 . 1.384(3) ?
C14 H14 . 0.9500 ?
C15 C16 . 1.389(3) ?
C15 H15 . 0.9500 ?
C16 H16 . 0.9500 ?
C17 C18 . 1.384(2) ?
C17 C22 . 1.391(3) ?
C18 C19 . 1.381(3) ?
C19 C20 . 1.377(3) ?
C20 C21 . 1.382(3) ?
C20 H20 . 0.9500 ?
C21 C22 . 1.391(3) ?
C21 H21 . 0.9500 ?
C22 H22 . 0.9500 ?

loop_
_geom_hbond_atom_site_label_D
_geom_hbond_atom_site_label_H
_geom_hbond_atom_site_label_A
_geom_hbond_site_symmetry_A
_geom_hbond_distance_DH
_geom_hbond_distance_HA
_geom_hbond_distance_DA
_geom_hbond_angle_DHA
_geom_hbond_publ_flag
N1 H1 O5 2_656 0.88(2) 1.92(2) 2.772(2) 163(2) yes

loop_
_geom_torsion_atom_site_label_1
_geom_torsion_atom_site_label_2
_geom_torsion_atom_site_label_3
_geom_torsion_atom_site_label_4
_geom_torsion_site_symmetry_1
_geom_torsion_site_symmetry_2
_geom_torsion_site_symmetry_3
_geom_torsion_site_symmetry_4
_geom_torsion
_geom_torsion_publ_flag
C7a N1 C2 C3 . . . . 4.3(3) ?
C7a N1 C2 C8 . . . . -175.30(17) ?
N1 C2 C3 C9 . . . . 179.20(16) ?
C8 C2 C3 C9 . . . . -1.3(3) ?
N1 C2 C3 C4 . . . . -0.7(3) ?
C8 C2 C3 C4 . . . . 178.76(18) ?
C2 C3 C4 C4a . . . . -3.9(2) ?
C9 C3 C4 C4a . . . . 176.21(15) ?
C2 C3 C4 C17 . . . . 118.08(19) ?
C9 C3 C4 C17 . . . . -61.8(2) ?
C17 C4 C4a C7a . . . . -117.1(2) ?
C3 C4 C4a C7a . . . . 5.7(3) ?
C17 C4 C4a C5 . . . . 65.8(2) ?
C3 C4 C4a C5 . . . . -171.32(18) ?
C7a C4a C5 O5 . . . . -175.7(2) ?
C4 C4a C5 O5 . . . . 1.7(3) ?
C7a C4a C5 C6 . . . . 3.4(2) ?
C4 C4a C5 C6 . . . . -179.21(19) ?
O5 C5 C6 C7 . . . . 178.7(2) ?
C4a C5 C6 C7 . . . . -0.4(2) ?
C5 C6 C7 C7a . . . . -2.4(2) ?
C2 N1 C7a C4a . . . . -2.4(3) ?
C2 N1 C7a C7 . . . . 177.36(17) ?
C5 C4a C7a N1 . . . . 174.51(17) ?
C4 C4a C7a N1 . . . . -3.0(3) ?
C5 C4a C7a C7 . . . . -5.3(2) ?
C4 C4a C7a C7 . . . . 177.20(17) ?
C6 C7 C7a N1 . . . . -175.00(19) ?
C6 C7 C7a C4a . . . . 4.8(2) ?
C10 O2 C9 O1 . . . . -8.9(3) ?
C10 O2 C9 C3 . . . . 170.15(15) ?
C2 C3 C9 O1 . . . . -11.3(3) ?
C4 C3 C9 O1 . . . . 168.60(19) ?
C2 C3 C9 O2 . . . . 169.66(16) ?
C4 C3 C9 O2 . . . . -10.4(2) ?
C9 O2 C10 C11 . . . . -86.4(2) ?
O2 C10 C11 C12 . . . . -83.4(2) ?
O2 C10 C11 C16 . . . . 97.5(2) ?
C16 C11 C12 C13 . . . . 0.4(3) ?
C10 C11 C12 C13 . . . . -178.81(18) ?
C11 C12 C13 C14 . . . . 0.2(3) ?
C12 C13 C14 C15 . . . . -0.6(3) ?
C13 C14 C15 C16 . . . . 0.5(3) ?
C14 C15 C16 C11 . . . . 0.1(3) ?
C12 C11 C16 C15 . . . . -0.5(3) ?
C10 C11 C16 C15 . . . . 178.67(19) ?
C4a C4 C17 C18 . . . . -109.18(18) ?
C3 C4 C17 C18 . . . . 129.55(18) ?
C4a C4 C17 C22 . . . . 70.7(2) ?
C3 C4 C17 C22 . . . . -50.6(2) ?
C22 C17 C18 F1 . . . . 177.37(15) ?
C4 C17 C18 F1 . . . . -2.8(2) ?
C22 C17 C18 C19 . . . . -0.8(3) ?
C4 C17 C18 C19 . . . . 179.04(16) ?
F1 C18 C19 C20 . . . . -177.59(16) ?
C17 C18 C19 C20 . . . . 0.6(3) ?
F1 C18 C19 Cl1 . . . . 1.4(2) ?
C17 C18 C19 Cl1 . . . . 179.62(14) ?
C18 C19 C20 C21 . . . . 0.0(3) ?
Cl1 C19 C20 C21 . . . . -179.01(15) ?
C19 C20 C21 C22 . . . . -0.3(3) ?
C18 C17 C22 C21 . . . . 0.5(3) ?
C4 C17 C22 C21 . . . . -179.42(17) ?
C20 C21 C22 C17 . . . . 0.1(3) ?
